data_7211436
loop_
_publ_author_name
'Owczarzak, Anita M.'
'Samshuddin, Seranthimata'
'Narayana, Badiadka'
'Yathirajan, Hemmige S.'
'Kubicki, Maciej'

_publ_section_title
;
 Pseudosymmetry, polymorphism and weak interactions:
 4,4&#x2032;&#x2032;-difluoro-5&#x2032;-hydroxy-1,1&#x2032;:3&#x2032;,1&#x2032;&#x2032;-terphenyl-4&#x2032;-carboxylic
 acid and its derivatives
;
_journal_issue 46
_journal_name_full CrystEngComm
_journal_page_first 9893
_journal_paper_doi 10.1039/c3ce41639a
_journal_volume 15
_journal_year 2013
_chemical_formula_moiety 'C21 H16 F2 O3'
_chemical_formula_sum 'C21 H16 F2 O3'
_chemical_formula_weight 354.34
_chemical_name_systematic
;
 ?
;
_space_group_IT_number 2
_symmetry_cell_setting triclinic
_symmetry_space_group_name_Hall '-P 1'
_symmetry_space_group_name_H-M 'P -1'
_atom_sites_solution_hydrogens geom
_atom_sites_solution_primary direct
_atom_sites_solution_secondary difmap
_audit_creation_method SHELXL-97
_cell_angle_alpha 96.213(3)
_cell_angle_beta 98.252(4)
_cell_angle_gamma 93.542(4)
_cell_formula_units_Z 2
_cell_length_a 6.9778(3)
_cell_length_b 11.1289(5)
_cell_length_c 11.5383(5)
_cell_measurement_reflns_used 2961
_cell_measurement_temperature 295(2)
_cell_measurement_theta_max 28.1370
_cell_measurement_theta_min 2.9530
_cell_volume 878.80(7)
_computing_cell_refinement 'CrysAlis Pro (Agilent Technologies (2011))'
_computing_data_collection 'CrysAlis Pro (Agilent Technologies (2011))'
_computing_data_reduction 'CrysAlis Pro (Agilent Technologies (2011))'
_computing_molecular_graphics 'XP (Sheldrick, 2008)'
_computing_publication_material 'SHELXL-97 (Sheldrick, 2008)'
_computing_structure_refinement 'SHELXL-97 (Sheldrick, 2008)'
_computing_structure_solution 'SIR92 (Altomare et al., 1993)'
_diffrn_ambient_temperature 295(2)
_diffrn_detector_area_resol_mean 16.1544
_diffrn_measured_fraction_theta_full 0.999
_diffrn_measured_fraction_theta_max 0.999
_diffrn_measurement_device_type 'Xcalibur, Eos'
_diffrn_measurement_method \w-scan
_diffrn_radiation_monochromator graphite
_diffrn_radiation_source 'Enhance (Mo) X-ray Source'
_diffrn_radiation_type MoK\a
_diffrn_radiation_wavelength 0.71073
_diffrn_reflns_av_R_equivalents 0.0241
_diffrn_reflns_av_sigmaI/netI 0.0327
_diffrn_reflns_limit_h_max 8
_diffrn_reflns_limit_h_min -8
_diffrn_reflns_limit_k_max 13
_diffrn_reflns_limit_k_min -13
_diffrn_reflns_limit_l_max 13
_diffrn_reflns_limit_l_min -13
_diffrn_reflns_number 9504
_diffrn_reflns_theta_full 25.00
_diffrn_reflns_theta_max 25.00
_diffrn_reflns_theta_min 2.96
_exptl_absorpt_coefficient_mu 0.103
_exptl_absorpt_correction_T_max 1.00000
_exptl_absorpt_correction_T_min 0.99613
_exptl_absorpt_correction_type multi-scan
_exptl_absorpt_process_details
;
CrysAlisPro, Oxford Diffraction Ltd.,
Version 1.171.34.43 (release 21-10-2010 CrysAlis171 .NET)
(compiled Oct 21 2010,17:48:23)
Empirical absorption correction using spherical harmonics,
 implemented in SCALE3 ABSPACK scaling algorithm.
;
_exptl_crystal_colour colourless
_exptl_crystal_density_diffrn 1.339
_exptl_crystal_density_method 'not measured'
_exptl_crystal_description prism
_exptl_crystal_F_000 368
_exptl_crystal_size_max 0.4
_exptl_crystal_size_mid 0.25
_exptl_crystal_size_min 0.1
_refine_diff_density_max 0.113
_refine_diff_density_min -0.154
_refine_diff_density_rms 0.028
_refine_ls_extinction_method none
_refine_ls_goodness_of_fit_ref 0.983
_refine_ls_hydrogen_treatment mixed
_refine_ls_matrix_type full
_refine_ls_number_parameters 288
_refine_ls_number_reflns 3080
_refine_ls_number_restraints 0
_refine_ls_restrained_S_all 0.983
_refine_ls_R_factor_all 0.0853
_refine_ls_R_factor_gt 0.0480
_refine_ls_shift/su_max 0.005
_refine_ls_shift/su_mean 0.001
_refine_ls_structure_factor_coef Fsqd
_refine_ls_weighting_details 'calc w=1/[\s^2^(Fo^2^)+(0.0459P)^2^+0.1470P] where P=(Fo^2^+2Fc^2^)/3'
_refine_ls_weighting_scheme calc
_refine_ls_wR_factor_gt 0.1007
_refine_ls_wR_factor_ref 0.1134
_reflns_number_gt 1988
_reflns_number_total 3080
_reflns_threshold_expression >2\s(I)
_cod_data_source_file c3ce41639a.txt
_cod_data_source_block 2B
_cod_original_sg_symbol_H-M P-1
_cod_database_code 7211436

loop_
_symmetry_equiv_pos_as_xyz
'x, y, z'
'-x, -y, -z'

loop_
_atom_site_label
_atom_site_type_symbol
_atom_site_fract_x
_atom_site_fract_y
_atom_site_fract_z
_atom_site_U_iso_or_equiv
_atom_site_adp_type
_atom_site_occupancy
_atom_site_symmetry_multiplicity
_atom_site_calc_flag
_atom_site_refinement_flags
C1 C 0.8604(3) 0.74124(17) 0.73871(18) 0.0560(5) Uani 1 1 d .
C2 C 0.6776(4) 0.7287(2) 0.7728(2) 0.0652(6) Uani 1 1 d .
H2 H 0.567(3) 0.6974(19) 0.7142(19) 0.074(7) Uiso 1 1 d .
C3 C 0.6499(5) 0.7651(2) 0.8868(2) 0.0809(8) Uani 1 1 d .
H3 H 0.520(4) 0.758(2) 0.911(2) 0.109(9) Uiso 1 1 d .
C4 C 0.8050(5) 0.8125(2) 0.9664(2) 0.0855(8) Uani 1 1 d .
F4 F 0.7796(3) 0.84952(18) 1.07871(14) 0.1340(7) Uani 1 1 d .
C5 C 0.9866(5) 0.8271(3) 0.9375(3) 0.0878(8) Uani 1 1 d .
H5 H 1.082(4) 0.860(2) 0.992(2) 0.087(8) Uiso 1 1 d .
C6 C 1.0133(4) 0.7912(2) 0.8235(2) 0.0727(7) Uani 1 1 d .
H6 H 1.138(3) 0.7970(19) 0.8044(19) 0.074(7) Uiso 1 1 d .
C7 C 0.8885(3) 0.70332(17) 0.61536(18) 0.0524(5) Uani 1 1 d .
C8 C 0.7746(3) 0.60792(18) 0.5473(2) 0.0563(6) Uani 1 1 d .
H8 H 0.676(3) 0.5629(18) 0.5797(17) 0.067(6) Uiso 1 1 d .
C9 C 0.7997(3) 0.57471(17) 0.4323(2) 0.0563(5) Uani 1 1 d .
O9 O 0.6808(2) 0.48025(14) 0.37133(17) 0.0785(5) Uani 1 1 d .
H9 H 0.723(4) 0.474(2) 0.298(2) 0.103(10) Uiso 1 1 d .
C10 C 0.9457(3) 0.63328(17) 0.38166(18) 0.0514(5) Uani 1 1 d .
C19 C 0.9761(3) 0.58338(19) 0.2628(2) 0.0609(6) Uani 1 1 d .
O20 O 0.8578(2) 0.51346(16) 0.19579(15) 0.0892(6) Uani 1 1 d .
O21 O 1.1467(2) 0.61512(13) 0.23552(13) 0.0723(5) Uani 1 1 d .
C22 C 1.1861(5) 0.5719(3) 0.1182(2) 0.0809(8) Uani 1 1 d .
H22A H 1.164(3) 0.480(2) 0.108(2) 0.099(8) Uiso 1 1 d .
H22B H 1.080(4) 0.606(3) 0.053(3) 0.137(12) Uiso 1 1 d .
C23 C 1.3803(5) 0.6217(3) 0.1100(3) 0.1199(11) Uani 1 1 d .
H23A H 1.3863 0.7085 0.1237 0.180 Uiso 1 1 calc R
H23B H 1.4107 0.5974 0.0327 0.180 Uiso 1 1 calc R
H23C H 1.4724 0.5920 0.1680 0.180 Uiso 1 1 calc R
C11 C 1.0596(3) 0.73293(17) 0.45013(18) 0.0491(5) Uani 1 1 d .
C12 C 1.0286(3) 0.76552(19) 0.56417(19) 0.0541(5) Uani 1 1 d .
H12 H 1.099(3) 0.8349(17) 0.6052(16) 0.054(5) Uiso 1 1 d .
C13 C 1.2094(3) 0.80749(16) 0.40289(17) 0.0483(5) Uani 1 1 d .
C14 C 1.1582(3) 0.88407(19) 0.3199(2) 0.0622(6) Uani 1 1 d .
H14 H 1.030(3) 0.8886(17) 0.2929(17) 0.061(6) Uiso 1 1 d .
C15 C 1.2970(4) 0.9532(2) 0.2769(2) 0.0680(7) Uani 1 1 d .
H15 H 1.263(3) 1.0035(19) 0.2188(19) 0.070(7) Uiso 1 1 d .
C16 C 1.4872(3) 0.9434(2) 0.3191(2) 0.0662(6) Uani 1 1 d .
F16 F 1.6246(2) 1.01107(13) 0.27606(13) 0.1004(5) Uani 1 1 d .
C17 C 1.5440(4) 0.8708(2) 0.4021(2) 0.0724(7) Uani 1 1 d .
H17 H 1.674(4) 0.864(2) 0.430(2) 0.086(8) Uiso 1 1 d .
C18 C 1.4035(3) 0.8025(2) 0.4441(2) 0.0642(6) Uani 1 1 d .
H18 H 1.437(3) 0.7468(19) 0.4996(19) 0.074(7) Uiso 1 1 d .

loop_
_atom_site_aniso_label
_atom_site_aniso_U_11
_atom_site_aniso_U_22
_atom_site_aniso_U_33
_atom_site_aniso_U_23
_atom_site_aniso_U_13
_atom_site_aniso_U_12
C1 0.0611(14) 0.0500(12) 0.0569(14) 0.0106(10) 0.0076(11) -0.0016(10)
C2 0.0697(16) 0.0667(15) 0.0595(16) 0.0143(12) 0.0130(13) -0.0112(12)
C3 0.088(2) 0.0895(19) 0.070(2) 0.0160(15) 0.0268(16) -0.0039(15)
C4 0.112(2) 0.0935(19) 0.0530(17) 0.0079(14) 0.0233(16) 0.0033(17)
F4 0.1612(17) 0.1760(18) 0.0632(11) -0.0066(11) 0.0319(10) 0.0010(13)
C5 0.094(2) 0.100(2) 0.0601(19) -0.0009(15) -0.0074(17) 0.0005(17)
C6 0.0686(18) 0.0824(17) 0.0640(18) 0.0038(13) 0.0048(13) 0.0017(13)
C7 0.0503(12) 0.0496(12) 0.0571(14) 0.0098(10) 0.0059(10) 0.0010(9)
C8 0.0509(13) 0.0486(12) 0.0696(16) 0.0111(11) 0.0097(11) -0.0033(10)
C9 0.0520(13) 0.0473(12) 0.0655(15) 0.0023(10) 0.0027(10) -0.0056(10)
O9 0.0785(11) 0.0661(10) 0.0828(13) -0.0099(9) 0.0127(9) -0.0280(8)
C10 0.0496(12) 0.0454(11) 0.0571(14) 0.0037(10) 0.0037(9) 0.0020(9)
C19 0.0620(14) 0.0558(13) 0.0635(15) 0.0070(11) 0.0070(12) -0.0007(11)
O20 0.0872(12) 0.0924(12) 0.0756(12) -0.0213(9) 0.0062(9) -0.0208(10)
O21 0.0819(11) 0.0699(10) 0.0631(10) -0.0056(8) 0.0200(8) -0.0080(8)
C22 0.113(2) 0.0674(17) 0.0647(18) -0.0040(13) 0.0323(16) -0.0026(16)
C23 0.126(3) 0.132(3) 0.110(3) 0.000(2) 0.058(2) 0.006(2)
C11 0.0429(11) 0.0469(11) 0.0568(14) 0.0080(10) 0.0037(9) 0.0033(9)
C12 0.0526(13) 0.0466(12) 0.0592(15) 0.0003(10) 0.0037(10) -0.0061(10)
C13 0.0453(12) 0.0451(11) 0.0520(13) 0.0001(9) 0.0044(9) -0.0005(9)
C14 0.0524(14) 0.0571(13) 0.0750(17) 0.0123(12) 0.0024(12) -0.0024(11)
C15 0.0777(18) 0.0543(13) 0.0723(17) 0.0149(12) 0.0115(13) -0.0061(12)
C16 0.0644(16) 0.0626(14) 0.0695(16) -0.0069(12) 0.0250(13) -0.0206(12)
F16 0.0942(11) 0.1004(11) 0.1070(12) 0.0027(9) 0.0424(9) -0.0365(9)
C17 0.0441(14) 0.0985(19) 0.0718(17) 0.0032(14) 0.0083(12) -0.0024(13)
C18 0.0513(14) 0.0780(16) 0.0652(16) 0.0169(13) 0.0089(11) 0.0048(12)

loop_
_atom_type_symbol
_atom_type_description
_atom_type_scat_dispersion_real
_atom_type_scat_dispersion_imag
_atom_type_scat_source
C C 0.0033 0.0016 'International Tables Vol C Tables 4.2.6.8 and 6.1.1.4'
H H 0.0000 0.0000 'International Tables Vol C Tables 4.2.6.8 and 6.1.1.4'
O O 0.0106 0.0060 'International Tables Vol C Tables 4.2.6.8 and 6.1.1.4'
F F 0.0171 0.0103 'International Tables Vol C Tables 4.2.6.8 and 6.1.1.4'

loop_
_geom_angle_atom_site_label_1
_geom_angle_atom_site_label_2
_geom_angle_atom_site_label_3
_geom_angle
C6 C1 C2 117.6(2)
C6 C1 C7 121.6(2)
C2 C1 C7 120.81(19)
C3 C2 C1 121.2(2)
C3 C2 H2 119.4(13)
C1 C2 H2 119.3(13)
C4 C3 C2 118.8(3)
C4 C3 H3 119.8(15)
C2 C3 H3 121.5(16)
C3 C4 F4 119.4(3)
C3 C4 C5 122.4(3)
F4 C4 C5 118.2(3)
C4 C5 C6 118.6(3)
C4 C5 H5 118.8(17)
C6 C5 H5 122.6(17)
C5 C6 C1 121.5(3)
C5 C6 H6 119.0(14)
C1 C6 H6 119.5(14)
C8 C7 C12 118.3(2)
C8 C7 C1 121.16(18)
C12 C7 C1 120.51(18)
C9 C8 C7 120.73(19)
C9 C8 H8 118.6(12)
C7 C8 H8 120.7(12)
O9 C9 C8 116.95(18)
O9 C9 C10 121.7(2)
C8 C9 C10 121.36(18)
C9 O9 H9 102.3(16)
C9 C10 C11 118.02(19)
C9 C10 C19 117.68(18)
C11 C10 C19 124.24(18)
O20 C19 O21 121.7(2)
O20 C19 C10 123.7(2)
O21 C19 C10 114.53(18)
C19 O21 C22 117.84(18)
C23 C22 O21 106.8(2)
C23 C22 H22A 116.5(14)
O21 C22 H22A 107.4(14)
C23 C22 H22B 110.0(15)
O21 C22 H22B 108.5(17)
H22A C22 H22B 107(2)
C22 C23 H23A 109.5
C22 C23 H23B 109.5
H23A C23 H23B 109.5
C22 C23 H23C 109.5
H23A C23 H23C 109.5
H23B C23 H23C 109.5
C12 C11 C10 119.19(18)
C12 C11 C13 117.99(17)
C10 C11 C13 122.79(18)
C11 C12 C7 122.30(19)
C11 C12 H12 117.2(11)
C7 C12 H12 120.3(11)
C14 C13 C18 118.36(19)
C14 C13 C11 121.47(18)
C18 C13 C11 120.16(19)
C13 C14 C15 121.3(2)
C13 C14 H14 118.9(12)
C15 C14 H14 119.9(12)
C16 C15 C14 118.0(2)
C16 C15 H15 120.4(13)
C14 C15 H15 121.5(13)
C17 C16 C15 122.7(2)
C17 C16 F16 119.2(2)
C15 C16 F16 118.1(2)
C16 C17 C18 118.5(2)
C16 C17 H17 122.2(14)
C18 C17 H17 119.3(14)
C13 C18 C17 121.2(2)
C13 C18 H18 117.5(12)
C17 C18 H18 121.2(12)

loop_
_geom_bond_atom_site_label_1
_geom_bond_atom_site_label_2
_geom_bond_distance
C1 C6 1.384(3)
C1 C2 1.391(3)
C1 C7 1.484(3)
C2 C3 1.378(3)
C2 H2 0.97(2)
C3 C4 1.354(4)
C3 H3 0.99(3)
C4 F4 1.357(3)
C4 C5 1.360(4)
C5 C6 1.375(4)
C5 H5 0.88(2)
C6 H6 0.93(2)
C7 C8 1.382(3)
C7 C12 1.398(3)
C8 C9 1.378(3)
C8 H8 0.97(2)
C9 O9 1.361(2)
C9 C10 1.405(3)
O9 H9 0.93(3)
C10 C11 1.417(3)
C10 C19 1.472(3)
C19 O20 1.222(2)
C19 O21 1.312(2)
O21 C22 1.456(3)
C22 C23 1.452(4)
C22 H22A 1.02(3)
C22 H22B 1.09(3)
C23 H23A 0.9600
C23 H23B 0.9600
C23 H23C 0.9600
C11 C12 1.378(3)
C11 C13 1.494(3)
C12 H12 0.932(19)
C13 C14 1.374(3)
C13 C18 1.376(3)
C14 C15 1.381(3)
C14 H14 0.91(2)
C15 C16 1.362(3)
C15 H15 0.93(2)
C16 C17 1.352(3)
C16 F16 1.364(2)
C17 C18 1.377(3)
C17 H17 0.93(2)
C18 H18 0.95(2)

loop_
_geom_hbond_atom_site_label_D
_geom_hbond_atom_site_label_H
_geom_hbond_atom_site_label_A
_geom_hbond_distance_DH
_geom_hbond_distance_HA
_geom_hbond_distance_DA
_geom_hbond_angle_DHA
_geom_hbond_site_symmetry_A
C2 H2 O9 0.97(2) 2.56(2) 3.417(3) 147.9(16) 2_666
C8 H8 O9 0.97(2) 2.66(2) 3.551(3) 153.7(16) 2_666
C12 H12 F16 0.932(19) 2.618(19) 3.524(2) 164.0(15) 2_876

loop_
_geom_torsion_atom_site_label_1
_geom_torsion_atom_site_label_2
_geom_torsion_atom_site_label_3
_geom_torsion_atom_site_label_4
_geom_torsion
C6 C1 C2 C3 0.2(3)
C7 C1 C2 C3 -179.2(2)
C1 C2 C3 C4 -0.7(4)
C2 C3 C4 F4 179.5(2)
C2 C3 C4 C5 0.9(4)
C3 C4 C5 C6 -0.6(4)
F4 C4 C5 C6 -179.2(2)
C4 C5 C6 C1 0.1(4)
C2 C1 C6 C5 0.1(4)
C7 C1 C6 C5 179.5(2)
C6 C1 C7 C8 149.3(2)
C2 C1 C7 C8 -31.3(3)
C6 C1 C7 C12 -32.2(3)
C2 C1 C7 C12 147.1(2)
C12 C7 C8 C9 0.4(3)
C1 C7 C8 C9 178.90(19)
C7 C8 C9 O9 -179.65(18)
C7 C8 C9 C10 2.4(3)
O9 C9 C10 C11 178.34(18)
C8 C9 C10 C11 -3.8(3)
O9 C9 C10 C19 -4.4(3)
C8 C9 C10 C19 173.43(19)
C9 C10 C19 O20 17.1(3)
C11 C10 C19 O20 -165.8(2)
C9 C10 C19 O21 -159.57(18)
C11 C10 C19 O21 17.5(3)
O20 C19 O21 C22 4.8(3)
C10 C19 O21 C22 -178.5(2)
C19 O21 C22 C23 178.7(2)
C9 C10 C11 C12 2.5(3)
C19 C10 C11 C12 -174.58(19)
C9 C10 C11 C13 -175.60(18)
C19 C10 C11 C13 7.3(3)
C10 C11 C12 C7 0.2(3)
C13 C11 C12 C7 178.41(18)
C8 C7 C12 C11 -1.7(3)
C1 C7 C12 C11 179.76(18)
C12 C11 C13 C14 -107.8(2)
C10 C11 C13 C14 70.3(3)
C12 C11 C13 C18 70.8(3)
C10 C11 C13 C18 -111.1(2)
C18 C13 C14 C15 1.0(3)
C11 C13 C14 C15 179.7(2)
C13 C14 C15 C16 0.1(3)
C14 C15 C16 C17 -1.1(4)
C14 C15 C16 F16 179.5(2)
C15 C16 C17 C18 1.1(4)
F16 C16 C17 C18 -179.6(2)
C14 C13 C18 C17 -1.1(3)
C11 C13 C18 C17 -179.8(2)
C16 C17 C18 C13 0.1(4)
